data_4035407
loop_
_publ_author_name
'Chizhova, Maria'
'Khoroshilova, Olesya'
'Dar'in, Dmitry'
'Krasavin, Mikhail'

_publ_section_title
;
 Unusually Reactive Cyclic Anhydride Expands the Scope of the
 Castagnoli-Cushman Reaction.
;
_journal_issue 20
_journal_name_full 'The Journal of organic chemistry'
_journal_page_first 12722
_journal_page_last 12733
_journal_paper_doi 10.1021/acs.joc.8b02164
_journal_volume 83
_journal_year 2018
_chemical_formula_moiety 'C19 H16 N2 O3 S'
_chemical_formula_sum 'C19 H16 N2 O3 S'
_chemical_formula_weight 352.40
_space_group_crystal_system monoclinic
_space_group_IT_number 14
_space_group_name_Hall '-P 2ybc'
_space_group_name_H-M_alt 'P 1 21/c 1'
_atom_sites_solution_hydrogens geom
_atom_sites_solution_primary dual
_audit_creation_date 2018-07-19
_audit_creation_method
;
Olex2 1.2
(compiled 2018.05.29 svn.r3508 for OlexSys, GUI svn.r5506)
;
_cell_angle_alpha 90
_cell_angle_beta 94.376(3)
_cell_angle_gamma 90
_cell_formula_units_Z 4
_cell_length_a 7.7036(2)
_cell_length_b 8.6989(3)
_cell_length_c 24.4570(9)
_cell_measurement_reflns_used 8384
_cell_measurement_temperature 100(2)
_cell_measurement_theta_max 71.5750
_cell_measurement_theta_min 3.5540
_cell_volume 1634.16(9)
_computing_cell_refinement 'CrysAlisPro 1.171.39.35a (Rigaku OD, 2017)'
_computing_data_collection 'CrysAlisPro 1.171.39.35a (Rigaku OD, 2017)'
_computing_data_reduction 'CrysAlisPro 1.171.39.35a (Rigaku OD, 2017)'
_computing_molecular_graphics 'Olex2 (Dolomanov et al., 2009)'
_computing_publication_material 'Olex2 (Dolomanov et al., 2009)'
_computing_structure_refinement 'ShelXL (Sheldrick, 2015)'
_computing_structure_solution 'ShelXT (Sheldrick, 2015)'
_diffrn_ambient_temperature 100(2)
_diffrn_detector 'CCD plate'
_diffrn_detector_type HyPix3000
_diffrn_measured_fraction_theta_full 1.000
_diffrn_measured_fraction_theta_max 0.997
_diffrn_measurement_details
;
List of Runs (angles in degrees, time in seconds):

  # Type    Start    End  Width  t~exp~   \w     \q     \k     \f   Frames
--------------------------------------------------------------------------
  1  \w    -59.00 -31.00   0.50    0.21    --  -41.35  67.00-157.00   56
  2  \w    -62.00 -24.00   0.50    0.21    --  -41.35 -67.00  68.00   76
  3  \w    -11.00  23.00   0.50    0.21    --  -41.35  67.00-157.00   68
  4  \w   -100.00 -74.00   0.50    0.21    --  -41.35 -67.00  68.00   52
  5  \w     80.00 157.00   0.50    0.85    --  101.00  67.00-157.00  154
  6  \w     57.00 122.00   0.50    0.85    --  101.00 -67.00  68.00  130
  7  \w    -94.00 -67.00   0.50    0.21    --  -41.35 138.00 -90.00   54
  8  \w   -104.00 -27.00   0.50    0.21    --  -41.35 -54.00 -30.00  154
  9  \w    -54.00 -20.00   0.50    0.21    --  -41.35 138.00 -90.00   68
 10  \w     22.00  56.00   0.50    0.21    --   41.35 -54.00 -30.00   68
 11  \w    -23.00  12.00   0.50    0.21    --   41.35 -77.00-150.00   70
 12  \w    -18.00  52.00   0.50    0.21    --   41.35 -43.00  90.00  140
 13  \w     39.00  66.00   0.50    0.21    --   41.35  21.00 -60.00   54
 14  \w     19.00  44.00   0.50    0.21    --   41.35 -67.00  68.00   50
 15  \w     32.00  66.00   0.50    0.21    --   41.35 -77.00-150.00   68
 16  \w     75.00 101.00   0.50    0.21    --   41.35  21.00 -60.00   52
 17  \w    -19.00   7.00   0.50    0.21    --   41.35 -54.00 -30.00   52
 18  \w    -19.00   7.00   0.50    0.21    --   41.35 -67.00  68.00   52
 19  \w     79.00 104.00   0.50    0.21    --   41.35  67.00-157.00   50
 20  \w     88.00 114.00   0.50    0.85    --  101.00  50.00 150.00   52
 21  \w     39.00 113.00   0.50    0.85    --  101.00 -42.00 -90.00  148
 22  \w     88.00 132.00   0.50    0.85    --  101.00  59.00 150.00   88
 23  \w     62.00  88.00   0.50    0.85    --  101.00 -33.00-150.00   52
 24  \w     78.00 157.00   0.50    0.85    --  101.00  77.00 150.00  158
 25  \w    113.00 157.00   0.50    0.85    --  101.00  50.00 -60.00   88
 26  \w    126.00 157.00   0.50    0.85    --  101.00  93.00 -30.00   62
 27  \w     86.00 157.00   0.50    0.85    --  101.00  68.00-180.00  142
 28  \w     90.00 147.00   0.50    0.85    --  101.00  17.00 -60.00  114
 29  \w     81.00 112.00   0.50    0.85    --  101.00-111.00  60.00   62
 30  \w     87.00 112.00   0.50    0.85    --  101.00  93.00 -30.00   50
 31  \w     41.00 114.00   0.50    0.85    --  101.00 -77.00  30.00  146
 32  \w     43.00  99.00   0.50    0.85    --  101.00 -42.00   0.00  112
 33  \w     64.00 110.00   0.50    0.85    --  101.00 -87.00-120.00   92
 34  \w     94.00 119.00   0.50    0.85    --  101.00  67.00-157.00   50
 35  \w    -65.00 -39.00   0.50    0.21    --  -41.35 -54.00   0.00   52
 36  \w    -91.00 -65.00   0.50    0.21    --  -41.35 -32.00 150.00   52
 37  \w   -101.00 -68.00   0.50    0.21    --  -41.35 -54.00   0.00   66
 38  \w     79.00 105.00   0.50    0.21    --   41.35  32.00 150.00   52
 39  \w     26.00  54.00   0.50    0.21    --   41.35  65.00   0.00   56
 40  \w     26.00  57.00   0.50    0.21    --   41.35 -54.00-120.00   62
 41  \w     40.00  66.00   0.50    0.21    --   41.35  43.00 -30.00   52
 42  \w    -19.00   9.00   0.50    0.21    --   41.35 -54.00-120.00   56
 43  \w     76.00 129.00   0.50    0.85    --  101.00  77.00 -30.00  106
 44  \w     81.00 114.00   0.50    0.85    --  101.00  68.00   0.00   66
 45  \w    128.00 156.00   0.50    0.85    --  101.00  17.00 120.00   56
 46  \w     30.00 100.00   0.50    0.85    --  101.00 -17.00  30.00  140
 47  \w     83.00 109.00   0.50    0.85    --  101.00  59.00 -60.00   52
 48  \w     43.00  99.00   0.50    0.85    --  101.00 -42.00  60.00  112
 49  \w     84.00 135.00   0.50    0.85    --  101.00  59.00-120.00  102
 50  \w    125.00 133.00   0.50    0.85    --  101.00  77.00 -60.00   16
;
_diffrn_measurement_device 'four-circle diffractometer'
_diffrn_measurement_device_type 'SuperNova, Single source at offset/far, HyPix3000'
_diffrn_measurement_method '\w scans'
_diffrn_orient_matrix_type 'CrysAlisPro convention (1999,Acta A55,543-557)'
_diffrn_orient_matrix_UB_11 -0.1501828000
_diffrn_orient_matrix_UB_12 -0.0975853000
_diffrn_orient_matrix_UB_13 0.0195926000
_diffrn_orient_matrix_UB_21 -0.1316033000
_diffrn_orient_matrix_UB_22 0.0949285000
_diffrn_orient_matrix_UB_23 -0.0366298000
_diffrn_orient_matrix_UB_31 0.0190650000
_diffrn_orient_matrix_UB_32 -0.1132390000
_diffrn_orient_matrix_UB_33 -0.0475944000
_diffrn_radiation_monochromator mirror
_diffrn_radiation_probe x-ray
_diffrn_radiation_type CuK\a
_diffrn_radiation_wavelength 1.54184
_diffrn_reflns_av_R_equivalents 0.0395
_diffrn_reflns_av_unetI/netI 0.0322
_diffrn_reflns_Laue_measured_fraction_full 1.000
_diffrn_reflns_Laue_measured_fraction_max 0.997
_diffrn_reflns_limit_h_max 8
_diffrn_reflns_limit_h_min -9
_diffrn_reflns_limit_k_max 10
_diffrn_reflns_limit_k_min -10
_diffrn_reflns_limit_l_max 29
_diffrn_reflns_limit_l_min -30
_diffrn_reflns_number 12169
_diffrn_reflns_point_group_measured_fraction_full 1.000
_diffrn_reflns_point_group_measured_fraction_max 0.997
_diffrn_reflns_theta_full 67.684
_diffrn_reflns_theta_max 71.779
_diffrn_reflns_theta_min 3.625
_diffrn_source 'micro-focus sealed X-ray tube'
_diffrn_source_type 'SuperNova (Cu) X-ray Source'
_exptl_absorpt_coefficient_mu 1.945
_exptl_absorpt_correction_T_max 1.00000
_exptl_absorpt_correction_T_min 0.39193
_exptl_absorpt_correction_type multi-scan
_exptl_absorpt_process_details
;
CrysAlisPro 1.171.39.35a (Rigaku Oxford Diffraction, 2017)
Empirical absorption correction using spherical harmonics,
 implemented in SCALE3 ABSPACK scaling algorithm.
;
_exptl_crystal_colour colourless
_exptl_crystal_colour_primary colourless
_exptl_crystal_density_diffrn 1.432
_exptl_crystal_description prism
_exptl_crystal_F_000 736
_exptl_crystal_size_max 0.24
_exptl_crystal_size_mid 0.2
_exptl_crystal_size_min 0.19
_refine_diff_density_max 0.375
_refine_diff_density_min -0.369
_refine_diff_density_rms 0.059
_refine_ls_extinction_method none
_refine_ls_goodness_of_fit_ref 1.096
_refine_ls_hydrogen_treatment constr
_refine_ls_matrix_type full
_refine_ls_number_parameters 228
_refine_ls_number_reflns 3197
_refine_ls_number_restraints 0
_refine_ls_restrained_S_all 1.096
_refine_ls_R_factor_all 0.0458
_refine_ls_R_factor_gt 0.0413
_refine_ls_shift/su_max 0.000
_refine_ls_shift/su_mean 0.000
_refine_ls_structure_factor_coef Fsqd
_refine_ls_weighting_details 'w=1/[\s^2^(Fo^2^)+(0.0607P)^2^+0.7194P] where P=(Fo^2^+2Fc^2^)/3'
_refine_ls_weighting_scheme calc
_refine_ls_wR_factor_gt 0.1113
_refine_ls_wR_factor_ref 0.1143
_reflns_Friedel_coverage 0.000
_reflns_number_gt 2882
_reflns_number_total 3197
_reflns_threshold_expression 'I > 2\s(I)'
_cod_data_source_file jo8b02164_si_005.cif
_cod_data_source_block cme081
_cod_original_cell_volume 1634.17(10)
_cod_database_code 4035407
_shelx_shelxl_version_number 2014/7
_chemical_oxdiff_formula 'C19 N2 O3 S'
_shelx_space_group_comment
;
The symmetry employed for this shelxl refinement is uniquely defined
by the following loop, which should always be used as a source of
symmetry information in preference to the above space-group names.
They are only intended as comments.
;
_shelx_estimated_absorpt_t_max 0.709
_shelx_estimated_absorpt_t_min 0.652
_reflns_odcompleteness_completeness 99.71
_reflns_odcompleteness_iscentric 1
_reflns_odcompleteness_theta 71.55
_olex2_refinement_description
;
1. Fixed Uiso
 At 1.2 times of:
  All C(H) groups
 At 1.5 times of:
  All C(H,H,H) groups, All O(H) groups
2.a Ternary CH refined with riding coordinates:
 C7(H7), C6(H6)
2.b Aromatic/amide H refined with riding coordinates:
 C4(H4), C11(H11), C10(H10), C14(H14), C2(H2), C3(H3A), C13(H13), C17(H17),
 C19(H19), C18(H18)
2.c Idealised Me refined as rotating group:
 C15(H15A,H15B,H15C)
2.d Idealised tetrahedral OH refined as rotating group:
 O3(H3)
;
_olex2_submission_special_instructions 'No special instructions were received'
_oxdiff_exptl_absorpt_empirical_details
;
Empirical correction (ABSPACK) includes:
- Absorption correction using spherical harmonics
- Frame scaling
;
_oxdiff_exptl_absorpt_empirical_full_max 2.652
_oxdiff_exptl_absorpt_empirical_full_min 0.531

loop_
_space_group_symop_operation_xyz
'x, y, z'
'-x, y+1/2, -z+1/2'
'-x, -y, -z'
'x, -y-1/2, z-1/2'

loop_
_atom_site_label
_atom_site_type_symbol
_atom_site_fract_x
_atom_site_fract_y
_atom_site_fract_z
_atom_site_U_iso_or_equiv
_atom_site_adp_type
_atom_site_occupancy
_atom_site_site_symmetry_order
_atom_site_calc_flag
_atom_site_refinement_flags_posn
S1 S 0.24520(7) 0.07133(6) 0.51025(2) 0.03367(16) Uani 1 1 d .
O3 O 0.24450(14) 0.33843(13) 0.23749(5) 0.0196(3) Uani 1 1 d .
H3 H 0.2601 0.4066 0.2141 0.029 Uiso 1 1 calc GR
O1 O 0.72062(14) 0.05269(13) 0.33422(5) 0.0208(3) Uani 1 1 d .
O2 O 0.30090(17) 0.53131(13) 0.29697(5) 0.0269(3) Uani 1 1 d .
N1 N 0.25785(16) 0.12167(15) 0.31703(5) 0.0156(3) Uani 1 1 d .
N2 N 0.56178(16) 0.25831(15) 0.36012(6) 0.0168(3) Uani 1 1 d .
C1 C 0.41190(19) 0.03953(18) 0.32088(6) 0.0160(3) Uani 1 1 d .
C9 C 0.71227(19) 0.35297(18) 0.37523(6) 0.0160(3) Uani 1 1 d .
C8 C 0.26878(18) 0.39742(18) 0.28679(7) 0.0172(3) Uani 1 1 d .
C4 C 0.12478(19) 0.02721(19) 0.29923(7) 0.0191(3) Uani 1 1 d .
H4 H 0.0059 0.0559 0.2931 0.023 Uiso 1 1 calc R
C11 C 0.96419(19) 0.41427(18) 0.43531(7) 0.0177(3) Uani 1 1 d .
H11 H 1.0422 0.3884 0.4659 0.021 Uiso 1 1 calc R
C10 C 0.82697(19) 0.31509(18) 0.41946(7) 0.0178(3) Uani 1 1 d .
H10 H 0.8124 0.2221 0.4390 0.021 Uiso 1 1 calc R
C7 C 0.24900(19) 0.28147(17) 0.33350(7) 0.0161(3) Uani 1 1 d .
H7 H 0.1337 0.2993 0.3486 0.019 Uiso 1 1 calc R
C16 C 0.3583(2) 0.23578(18) 0.43377(7) 0.0187(3) Uani 1 1 d .
C14 C 0.7349(2) 0.48811(19) 0.34611(7) 0.0207(3) Uani 1 1 d .
H14 H 0.6566 0.5136 0.3156 0.025 Uiso 1 1 calc R
C12 C 0.98845(19) 0.55096(18) 0.40688(7) 0.0178(3) Uani 1 1 d .
C2 C 0.3731(2) -0.11093(18) 0.30530(7) 0.0184(3) Uani 1 1 d .
H2 H 0.4532 -0.1936 0.3041 0.022 Uiso 1 1 calc R
C6 C 0.39170(19) 0.30964(17) 0.37937(7) 0.0163(3) Uani 1 1 d .
H6 H 0.3994 0.4232 0.3855 0.020 Uiso 1 1 calc R
C3 C 0.1920(2) -0.11751(19) 0.29164(7) 0.0195(3) Uani 1 1 d .
H3A H 0.1278 -0.2059 0.2794 0.023 Uiso 1 1 calc R
C5 C 0.57625(19) 0.11436(18) 0.33890(6) 0.0163(3) Uani 1 1 d .
C15 C 1.1356(2) 0.6590(2) 0.42417(7) 0.0234(4) Uani 1 1 d .
H15A H 1.0883 0.7529 0.4395 0.035 Uiso 1 1 calc GR
H15B H 1.1993 0.6852 0.3923 0.035 Uiso 1 1 calc GR
H15C H 1.2147 0.6091 0.4520 0.035 Uiso 1 1 calc GR
C13 C 0.8728(2) 0.58561(19) 0.36204(7) 0.0222(3) Uani 1 1 d .
H13 H 0.8882 0.6775 0.3420 0.027 Uiso 1 1 calc R
C17 C 0.4382(2) 0.2925(2) 0.48429(8) 0.0260(4) Uani 1 1 d .
H17 H 0.5177 0.3761 0.4866 0.031 Uiso 1 1 calc R
C19 C 0.2515(2) 0.1134(2) 0.44203(8) 0.0257(4) Uani 1 1 d .
H19 H 0.1885 0.0585 0.4134 0.031 Uiso 1 1 calc R
C18 C 0.3880(2) 0.2134(2) 0.52956(8) 0.0302(4) Uani 1 1 d .
H18 H 0.4280 0.2356 0.5664 0.036 Uiso 1 1 calc R

loop_
_atom_site_aniso_label
_atom_site_aniso_U_11
_atom_site_aniso_U_22
_atom_site_aniso_U_33
_atom_site_aniso_U_23
_atom_site_aniso_U_13
_atom_site_aniso_U_12
S1 0.0474(3) 0.0276(3) 0.0269(3) 0.00691(18) 0.0084(2) 0.00007(19)
O3 0.0216(5) 0.0172(5) 0.0197(6) 0.0023(5) -0.0003(4) -0.0028(4)
O1 0.0154(5) 0.0206(6) 0.0263(6) -0.0065(5) 0.0003(4) 0.0015(4)
O2 0.0395(7) 0.0142(6) 0.0268(7) 0.0003(5) 0.0003(5) -0.0013(5)
N1 0.0145(6) 0.0135(6) 0.0188(7) -0.0003(5) 0.0004(5) -0.0004(5)
N2 0.0146(6) 0.0151(6) 0.0204(7) -0.0031(5) 0.0009(5) -0.0009(5)
C1 0.0146(7) 0.0147(7) 0.0188(8) -0.0009(6) 0.0007(6) 0.0001(6)
C9 0.0157(7) 0.0147(7) 0.0177(8) -0.0040(6) 0.0016(6) -0.0016(6)
C8 0.0123(6) 0.0175(8) 0.0217(8) 0.0000(6) 0.0002(6) 0.0016(5)
C4 0.0151(7) 0.0183(8) 0.0238(9) 0.0007(7) 0.0013(6) -0.0032(6)
C11 0.0170(7) 0.0199(8) 0.0157(8) -0.0014(6) -0.0014(6) 0.0007(6)
C10 0.0205(7) 0.0140(7) 0.0192(8) 0.0003(6) 0.0026(6) -0.0007(6)
C7 0.0155(7) 0.0145(7) 0.0184(8) -0.0011(6) 0.0015(6) 0.0014(6)
C16 0.0186(7) 0.0177(7) 0.0200(8) -0.0013(6) 0.0022(6) 0.0049(6)
C14 0.0217(7) 0.0222(8) 0.0177(8) 0.0025(7) -0.0029(6) -0.0023(6)
C12 0.0187(7) 0.0181(8) 0.0170(8) -0.0046(6) 0.0039(6) -0.0024(6)
C2 0.0181(7) 0.0139(7) 0.0232(9) -0.0012(6) 0.0018(6) -0.0005(6)
C6 0.0155(7) 0.0141(7) 0.0194(8) -0.0016(6) 0.0013(6) 0.0011(5)
C3 0.0185(7) 0.0162(8) 0.0235(9) -0.0014(6) 0.0003(6) -0.0041(6)
C5 0.0175(7) 0.0159(7) 0.0153(8) -0.0015(6) 0.0007(6) -0.0006(6)
C15 0.0226(8) 0.0238(8) 0.0238(9) -0.0021(7) 0.0010(6) -0.0067(6)
C13 0.0242(8) 0.0195(8) 0.0226(9) 0.0032(7) 0.0002(6) -0.0052(6)
C17 0.0235(8) 0.0309(9) 0.0235(9) -0.0032(7) 0.0012(7) 0.0008(7)
C19 0.0347(9) 0.0208(8) 0.0217(9) 0.0017(7) 0.0024(7) -0.0018(7)
C18 0.0312(9) 0.0390(11) 0.0200(9) -0.0022(8) -0.0010(7) 0.0067(8)

loop_
_atom_type_symbol
_atom_type_description
_atom_type_scat_dispersion_real
_atom_type_scat_dispersion_imag
_atom_type_scat_source
C C 0.0181 0.0091 'International Tables Vol C Tables 4.2.6.8 and 6.1.1.4'
H H 0.0000 0.0000 'International Tables Vol C Tables 4.2.6.8 and 6.1.1.4'
N N 0.0311 0.0180 'International Tables Vol C Tables 4.2.6.8 and 6.1.1.4'
O O 0.0492 0.0322 'International Tables Vol C Tables 4.2.6.8 and 6.1.1.4'
S S 0.3331 0.5567 'International Tables Vol C Tables 4.2.6.8 and 6.1.1.4'

loop_
_geom_angle_atom_site_label_1
_geom_angle_atom_site_label_2
_geom_angle_atom_site_label_3
_geom_angle
C18 S1 C19 92.84(9)
C8 O3 H3 109.5
C1 N1 C7 122.34(12)
C4 N1 C1 109.38(13)
C4 N1 C7 128.17(13)
C9 N2 C6 117.03(12)
C5 N2 C9 122.19(12)
C5 N2 C6 119.58(12)
N1 C1 C2 107.61(13)
N1 C1 C5 120.65(13)
C2 C1 C5 131.74(14)
C10 C9 N2 121.04(14)
C10 C9 C14 120.26(14)
C14 C9 N2 118.61(14)
O3 C8 C7 114.25(13)
O2 C8 O3 125.27(15)
O2 C8 C7 120.47(15)
N1 C4 H4 125.9
N1 C4 C3 108.24(13)
C3 C4 H4 125.9
C10 C11 H11 119.5
C10 C11 C12 120.99(15)
C12 C11 H11 119.5
C9 C10 C11 119.65(14)
C9 C10 H10 120.2
C11 C10 H10 120.2
N1 C7 C8 114.35(13)
N1 C7 H7 108.3
N1 C7 C6 108.11(12)
C8 C7 H7 108.3
C6 C7 C8 109.44(12)
C6 C7 H7 108.3
C17 C16 C6 121.51(15)
C19 C16 C6 127.04(15)
C19 C16 C17 111.44(16)
C9 C14 H14 120.2
C13 C14 C9 119.60(15)
C13 C14 H14 120.2
C11 C12 C15 121.13(15)
C13 C12 C11 118.32(14)
C13 C12 C15 120.55(15)
C1 C2 H2 126.5
C1 C2 C3 106.94(14)
C3 C2 H2 126.5
N2 C6 C7 108.64(12)
N2 C6 C16 111.18(12)
N2 C6 H6 107.4
C7 C6 H6 107.4
C16 C6 C7 114.52(12)
C16 C6 H6 107.4
C4 C3 C2 107.82(14)
C4 C3 H3A 126.1
C2 C3 H3A 126.1
O1 C5 N2 121.95(14)
O1 C5 C1 122.58(14)
N2 C5 C1 115.46(13)
C12 C15 H15A 109.5
C12 C15 H15B 109.5
C12 C15 H15C 109.5
H15A C15 H15B 109.5
H15A C15 H15C 109.5
H15B C15 H15C 109.5
C14 C13 C12 121.18(15)
C14 C13 H13 119.4
C12 C13 H13 119.4
C16 C17 H17 123.4
C18 C17 C16 113.14(17)
C18 C17 H17 123.4
S1 C19 H19 124.1
C16 C19 S1 111.82(14)
C16 C19 H19 124.1
S1 C18 H18 124.6
C17 C18 S1 110.74(14)
C17 C18 H18 124.6

loop_
_geom_bond_atom_site_label_1
_geom_bond_atom_site_label_2
_geom_bond_distance
S1 C19 1.7124(19)
S1 C18 1.698(2)
O3 H3 0.8400
O3 C8 1.311(2)
O1 C5 1.2479(19)
O2 C8 1.213(2)
N1 C1 1.3823(19)
N1 C4 1.359(2)
N1 C7 1.4503(19)
N2 C9 1.4467(19)
N2 C6 1.4940(18)
N2 C5 1.363(2)
C1 C2 1.389(2)
C1 C5 1.461(2)
C9 C10 1.383(2)
C9 C14 1.392(2)
C8 C7 1.540(2)
C4 H4 0.9500
C4 C3 1.379(2)
C11 H11 0.9500
C11 C10 1.396(2)
C11 C12 1.397(2)
C10 H10 0.9500
C7 H7 1.0000
C7 C6 1.529(2)
C16 C6 1.517(2)
C16 C17 1.426(2)
C16 C19 1.370(2)
C14 H14 0.9500
C14 C13 1.392(2)
C12 C15 1.508(2)
C12 C13 1.392(2)
C2 H2 0.9500
C2 C3 1.410(2)
C6 H6 1.0000
C3 H3A 0.9500
C15 H15A 0.9800
C15 H15B 0.9800
C15 H15C 0.9800
C13 H13 0.9500
C17 H17 0.9500
C17 C18 1.383(3)
C19 H19 0.9500
C18 H18 0.9500
